data_2022608
loop_
_publ_author_name
'Kaspiaruk, Hanna'
'Checi\'nska, Lilianna'

_publ_section_title
;
 A comparison of three crystalline forms of miconazole: solvent-free,
 ethanol monosolvate and hemihydrate
;
_journal_coeditor_code VP3025
_journal_issue 6
_journal_name_full 'Acta Crystallographica Section C'
_journal_page_first
;
;
_journal_paper_doi 10.1107/S2053229622004909
_journal_volume 78
_journal_year 2022
_chemical_formula_iupac 'C18 H14 Cl4 N2 O, C2 H6 O'
_chemical_formula_moiety 'C18 H14 Cl4 N2 O, C2 H6 O'
_chemical_formula_sum 'C20 H20 Cl4 N2 O2'
_chemical_formula_weight 462.18
_chemical_name_systematic
'(<i>RS</i>)-1-[2-(2,4-Dichlorobenzyloxy)-2-(2,4-dichlorophenyl)ethyl]-1<i>H</i>-imidazole ethanol monosolvate'
_space_group_crystal_system triclinic
_space_group_IT_number 2
_space_group_name_Hall '-P 1'
_space_group_name_H-M_alt 'P -1'
_atom_sites_solution_hydrogens mixed
_atom_sites_solution_primary difmap
_audit_creation_method SHELXL-2018/3
_cell_angle_alpha 115.423(3)
_cell_angle_beta 99.068(2)
_cell_angle_gamma 94.776(2)
_cell_formula_units_Z 2
_cell_length_a 8.0766(2)
_cell_length_b 11.5926(3)
_cell_length_c 13.0383(4)
_cell_measurement_reflns_used 11675
_cell_measurement_temperature 293(2)
_cell_measurement_theta_max 30.6350
_cell_measurement_theta_min 2.6190
_cell_volume 1073.06(6)
_computing_cell_refinement
;
CrysAlis PRO (Rigaku OD, 2021)
;
_computing_data_collection
;
CrysAlis PRO (Rigaku OD, 2021)
;
_computing_data_reduction
;
CrysAlis PRO (Rigaku OD, 2021)
;
_computing_molecular_graphics
;
Mercury (Macrae <i>et al.</i>,  2020)
;
_computing_publication_material
;
SHELXL2018 (Sheldrick, 2015<i>b</i>) and
publCIF (Westrip, 2010)
;
_computing_structure_refinement
;
SHELXL2018 (Sheldrick, 2015<i>b</i>)
;
_computing_structure_solution
;
SHELXT (Sheldrick, 2015<i>a</i>)
;
_diffrn_ambient_temperature 293(2)
_diffrn_detector 'Hybrid Pixel Array Detector'
_diffrn_detector_area_resol_mean 10.0000
_diffrn_measured_fraction_theta_full 0.999
_diffrn_measured_fraction_theta_max 0.987
_diffrn_measurement_device_type 'Rigaku XtaLAB Synergy Dualflex HyPix'
_diffrn_measurement_method '\w scans'
_diffrn_radiation_type MoK\a
_diffrn_radiation_wavelength 0.71073
_diffrn_reflns_av_R_equivalents 0.0363
_diffrn_reflns_av_unetI/netI 0.0290
_diffrn_reflns_limit_h_max 10
_diffrn_reflns_limit_h_min -10
_diffrn_reflns_limit_k_max 15
_diffrn_reflns_limit_k_min -15
_diffrn_reflns_limit_l_max 17
_diffrn_reflns_limit_l_min -16
_diffrn_reflns_number 24180
_diffrn_reflns_theta_full 25.242
_diffrn_reflns_theta_max 27.999
_diffrn_reflns_theta_min 2.591
_diffrn_source 'micro-focus sealed X-ray tube'
_exptl_absorpt_coefficient_mu 0.570
_exptl_absorpt_correction_T_max 1.000
_exptl_absorpt_correction_T_min 0.749
_exptl_absorpt_correction_type gaussian
_exptl_absorpt_process_details
;
(CrysAlis PRO; Rigaku OD, 2021)
;
_exptl_crystal_colour colourless
_exptl_crystal_density_diffrn 1.430
_exptl_crystal_description prism
_exptl_crystal_F_000 476
_exptl_crystal_size_max 0.150
_exptl_crystal_size_mid 0.100
_exptl_crystal_size_min 0.040
_refine_diff_density_max 0.284
_refine_diff_density_min -0.257
_refine_ls_extinction_method none
_refine_ls_goodness_of_fit_ref 1.040
_refine_ls_hydrogen_treatment mixed
_refine_ls_matrix_type full
_refine_ls_number_parameters 258
_refine_ls_number_reflns 5130
_refine_ls_number_restraints 0
_refine_ls_restrained_S_all 1.040
_refine_ls_R_factor_all 0.0522
_refine_ls_R_factor_gt 0.0362
_refine_ls_shift/su_max 0.001
_refine_ls_shift/su_mean 0.000
_refine_ls_structure_factor_coef Fsqd
_refine_ls_weighting_details 'w=1/[\s^2^(Fo^2^)+(0.0433P)^2^+0.1988P] where P=(Fo^2^+2Fc^2^)/3'
_refine_ls_weighting_scheme calc
_refine_ls_wR_factor_gt 0.0910
_refine_ls_wR_factor_ref 0.0971
_reflns_number_gt 3866
_reflns_number_total 5130
_reflns_threshold_expression 'I > 2\s(I)'
_cod_data_source_file vp3025sup1.cif
_cod_data_source_block MIC_EtOH
_cod_database_code 2022608
_shelx_space_group_comment
;
The symmetry employed for this shelxl refinement is uniquely defined
by the following loop, which should always be used as a source of
symmetry information in preference to the above space-group names.
They are only intended as comments.
;
_shelx_estimated_absorpt_t_min 0.919
_shelx_estimated_absorpt_t_max 0.978

loop_
_space_group_symop_operation_xyz
'x, y, z'
'-x, -y, -z'

loop_
_atom_site_type_symbol
_atom_site_label
_atom_site_fract_x
_atom_site_fract_y
_atom_site_fract_z
_atom_site_U_iso_or_equiv
_atom_site_adp_type
_atom_site_calc_flag
_atom_site_occupancy
_atom_site_disorder_assembly
_atom_site_disorder_group
Cl Cl1 0.14615(5) 0.08937(5) -0.05873(5) 0.07059(17) Uani d 1 . .
Cl Cl2 0.70773(7) -0.04509(5) -0.21679(5) 0.07166(17) Uani d 1 . .
Cl Cl3 0.67375(7) 0.26069(5) 0.46201(4) 0.06363(15) Uani d 1 . .
Cl Cl4 1.03341(6) 0.73384(5) 0.74446(4) 0.06272(15) Uani d 1 . .
O O1 0.48976(13) 0.43158(11) 0.23092(9) 0.0402(2) Uani d 1 . .
O O2 0.7124(2) 0.74307(17) 0.25280(15) 0.0777(5) Uani d 1 . .
N N1 0.21936(16) 0.52871(14) 0.13424(11) 0.0418(3) Uani d 1 . .
N N2 0.0041(2) 0.62447(17) 0.19415(14) 0.0586(4) Uani d 1 . .
C C1 0.37277(19) 0.34750(16) 0.12555(13) 0.0391(3) Uani d 1 . .
H H1 0.275927 0.306907 0.142209 0.047 Uiso calc 1 . .
C C2 0.3125(2) 0.43001(18) 0.06778(14) 0.0466(4) Uani d 1 . .
H H2A 0.410557 0.472184 0.055019 0.056 Uiso calc 1 . .
H H2B 0.239912 0.373782 -0.007706 0.056 Uiso calc 1 . .
C C3 0.0507(2) 0.51503(19) 0.12910(15) 0.0500(4) Uani d 1 . .
H H3 -0.024188 0.437205 0.084697 0.060 Uiso calc 1 . .
C C4 0.1519(3) 0.7116(2) 0.24283(19) 0.0661(5) Uani d 1 . .
H H4 0.159886 0.798734 0.293764 0.079 Uiso calc 1 . .
C C5 0.2853(3) 0.6544(2) 0.20713(18) 0.0614(5) Uani d 1 . .
H H5 0.398861 0.693353 0.228280 0.074 Uiso calc 1 . .
C C6 0.45550(18) 0.24380(16) 0.04228(13) 0.0382(3) Uani d 1 . .
C C7 0.36393(19) 0.12702(17) -0.04457(14) 0.0440(4) Uani d 1 . .
C C8 0.4390(2) 0.03650(17) -0.12479(15) 0.0494(4) Uani d 1 . .
H H8 0.375017 -0.041364 -0.182530 0.059 Uiso calc 1 . .
C C9 0.6109(2) 0.06525(17) -0.11646(15) 0.0475(4) Uani d 1 . .
C C10 0.7070(2) 0.17954(18) -0.03113(16) 0.0514(4) Uani d 1 . .
H H10 0.823274 0.197012 -0.026139 0.062 Uiso calc 1 . .
C C11 0.6286(2) 0.26845(17) 0.04737(14) 0.0461(4) Uani d 1 . .
H H11 0.693174 0.346293 0.104702 0.055 Uiso calc 1 . .
C C12 0.5327(2) 0.37092(16) 0.30356(13) 0.0396(3) Uani d 1 . .
H H12A 0.579419 0.293805 0.261831 0.048 Uiso calc 1 . .
H H12B 0.431301 0.345013 0.324908 0.048 Uiso calc 1 . .
C C13 0.66083(18) 0.46299(15) 0.41111(12) 0.0368(3) Uani d 1 . .
C C14 0.7314(2) 0.42108(16) 0.49085(13) 0.0402(3) Uani d 1 . .
C C15 0.8474(2) 0.50206(17) 0.59270(13) 0.0451(4) Uani d 1 . .
H H15 0.893305 0.471767 0.644574 0.054 Uiso calc 1 . .
C C16 0.8924(2) 0.62846(17) 0.61466(13) 0.0441(4) Uani d 1 . .
C C17 0.8280(2) 0.67429(17) 0.53826(15) 0.0485(4) Uani d 1 . .
H H17 0.861490 0.760103 0.554361 0.058 Uiso calc 1 . .
C C18 0.7119(2) 0.59063(17) 0.43642(14) 0.0447(4) Uani d 1 . .
H H18 0.667869 0.621257 0.384377 0.054 Uiso calc 1 . .
C C19 0.7899(4) 0.8659(3) 0.3475(3) 0.0888(8) Uani d 1 . .
H H19A 0.834458 0.922848 0.317696 0.107 Uiso calc 1 . .
H H19B 0.884063 0.854632 0.396659 0.107 Uiso calc 1 . .
C C20 0.6654(5) 0.9243(3) 0.4158(3) 0.1124(10) Uani d 1 . .
H H20A 0.575800 0.940105 0.368168 0.169 Uiso calc 1 . .
H H20B 0.720196 1.004767 0.481182 0.169 Uiso calc 1 . .
H H20C 0.618696 0.866454 0.442960 0.169 Uiso calc 1 . .
H H2 0.798(4) 0.705(3) 0.228(3) 0.120(11) Uiso d 1 . .

loop_
_atom_site_aniso_label
_atom_site_aniso_U_11
_atom_site_aniso_U_22
_atom_site_aniso_U_33
_atom_site_aniso_U_12
_atom_site_aniso_U_13
_atom_site_aniso_U_23
Cl1 0.0309(2) 0.0699(3) 0.0767(3) -0.0029(2) 0.0080(2) 0.0048(3)
Cl2 0.0562(3) 0.0592(3) 0.0752(3) 0.0155(2) 0.0253(2) 0.0031(2)
Cl3 0.0854(4) 0.0482(3) 0.0555(3) 0.0027(2) -0.0015(2) 0.0287(2)
Cl4 0.0518(3) 0.0664(3) 0.0423(2) 0.0018(2) -0.00336(18) 0.0051(2)
O1 0.0401(6) 0.0408(6) 0.0352(5) 0.0072(5) 0.0002(4) 0.0156(5)
O2 0.0623(9) 0.0746(11) 0.0882(11) 0.0216(8) 0.0226(8) 0.0254(9)
N1 0.0385(7) 0.0498(8) 0.0385(7) 0.0138(6) 0.0052(5) 0.0209(6)
N2 0.0541(9) 0.0702(11) 0.0603(9) 0.0278(8) 0.0176(8) 0.0327(9)
C1 0.0312(7) 0.0471(9) 0.0345(7) 0.0078(6) 0.0034(6) 0.0151(7)
C2 0.0460(9) 0.0588(11) 0.0389(8) 0.0210(8) 0.0114(7) 0.0227(8)
C3 0.0397(8) 0.0585(11) 0.0518(10) 0.0124(8) 0.0076(7) 0.0249(9)
C4 0.0735(14) 0.0523(12) 0.0653(12) 0.0199(10) 0.0153(10) 0.0180(10)
C5 0.0525(11) 0.0540(12) 0.0649(12) 0.0032(9) 0.0058(9) 0.0184(9)
C6 0.0312(7) 0.0443(9) 0.0354(7) 0.0074(6) 0.0035(6) 0.0155(7)
C7 0.0293(7) 0.0496(10) 0.0454(9) 0.0051(7) 0.0038(6) 0.0158(7)
C8 0.0405(9) 0.0426(9) 0.0485(9) 0.0028(7) 0.0030(7) 0.0082(7)
C9 0.0402(8) 0.0465(10) 0.0476(9) 0.0119(7) 0.0110(7) 0.0123(8)
C10 0.0302(8) 0.0561(11) 0.0556(10) 0.0058(7) 0.0087(7) 0.0144(8)
C11 0.0328(8) 0.0473(10) 0.0439(9) 0.0021(7) 0.0038(6) 0.0096(7)
C12 0.0397(8) 0.0416(9) 0.0367(8) 0.0083(7) 0.0043(6) 0.0180(7)
C13 0.0346(7) 0.0408(8) 0.0327(7) 0.0104(6) 0.0084(6) 0.0134(6)
C14 0.0424(8) 0.0415(9) 0.0361(8) 0.0097(7) 0.0087(6) 0.0164(7)
C15 0.0447(9) 0.0545(10) 0.0343(8) 0.0140(8) 0.0058(7) 0.0182(7)
C16 0.0365(8) 0.0502(10) 0.0337(8) 0.0079(7) 0.0053(6) 0.0086(7)
C17 0.0513(10) 0.0386(9) 0.0471(9) 0.0047(7) 0.0058(7) 0.0135(7)
C18 0.0457(9) 0.0450(9) 0.0415(8) 0.0091(7) 0.0033(7) 0.0194(7)
C19 0.0898(18) 0.0771(17) 0.102(2) 0.0156(14) 0.0355(15) 0.0378(16)
C20 0.143(3) 0.078(2) 0.120(3) 0.0361(19) 0.052(2) 0.0370(18)

loop_
_atom_type_symbol
_atom_type_description
_atom_type_scat_dispersion_real
_atom_type_scat_dispersion_imag
_atom_type_scat_source
C C 0.0033 0.0016 'International Tables Vol C Tables 4.2.6.8 and 6.1.1.4'
H H 0.0000 0.0000 'International Tables Vol C Tables 4.2.6.8 and 6.1.1.4'
Cl Cl 0.1484 0.1585 'International Tables Vol C Tables 4.2.6.8 and 6.1.1.4'
N N 0.0061 0.0033 'International Tables Vol C Tables 4.2.6.8 and 6.1.1.4'
O O 0.0106 0.0060 'International Tables Vol C Tables 4.2.6.8 and 6.1.1.4'

loop_
_geom_angle_atom_site_label_1
_geom_angle_atom_site_label_2
_geom_angle_atom_site_label_3
_geom_angle_site_symmetry_1
_geom_angle_site_symmetry_3
_geom_angle
_geom_angle_publ_flag
C1 O1 C12 . . 112.51(12) ?
C19 O2 H2 . . 105(2) ?
C3 N1 C5 . . 106.99(15) ?
C3 N1 C2 . . 126.80(15) ?
C5 N1 C2 . . 126.07(15) ?
C3 N2 C4 . . 104.28(16) ?
O1 C1 C2 . . 107.00(13) ?
O1 C1 C6 . . 112.06(12) ?
C2 C1 C6 . . 107.83(12) ?
O1 C1 H1 . . 110.0 ?
C2 C1 H1 . . 110.0 ?
C6 C1 H1 . . 110.0 ?
N1 C2 C1 . . 114.19(12) ?
N1 C2 H2A . . 108.7 ?
C1 C2 H2A . . 108.7 ?
N1 C2 H2B . . 108.7 ?
C1 C2 H2B . . 108.7 ?
H2A C2 H2B . . 107.6 ?
N2 C3 N1 . . 112.10(17) ?
N2 C3 H3 . . 124.0 ?
N1 C3 H3 . . 124.0 ?
C5 C4 N2 . . 110.92(19) ?
C5 C4 H4 . . 124.5 ?
N2 C4 H4 . . 124.5 ?
C4 C5 N1 . . 105.72(18) ?
C4 C5 H5 . . 127.1 ?
N1 C5 H5 . . 127.1 ?
C7 C6 C11 . . 117.46(14) ?
C7 C6 C1 . . 122.84(13) ?
C11 C6 C1 . . 119.57(14) ?
C6 C7 C8 . . 122.37(14) ?
C6 C7 Cl1 . . 120.52(12) ?
C8 C7 Cl1 . . 117.10(13) ?
C9 C8 C7 . . 118.11(16) ?
C9 C8 H8 . . 120.9 ?
C7 C8 H8 . . 120.9 ?
C10 C9 C8 . . 121.51(15) ?
C10 C9 Cl2 . . 119.35(13) ?
C8 C9 Cl2 . . 119.15(13) ?
C9 C10 C11 . . 119.16(15) ?
C9 C10 H10 . . 120.4 ?
C11 C10 H10 . . 120.4 ?
C10 C11 C6 . . 121.39(15) ?
C10 C11 H11 . . 119.3 ?
C6 C11 H11 . . 119.3 ?
O1 C12 C13 . . 109.86(13) ?
O1 C12 H12A . . 109.7 ?
C13 C12 H12A . . 109.7 ?
O1 C12 H12B . . 109.7 ?
C13 C12 H12B . . 109.7 ?
H12A C12 H12B . . 108.2 ?
C18 C13 C14 . . 117.38(14) ?
C18 C13 C12 . . 122.69(14) ?
C14 C13 C12 . . 119.93(14) ?
C15 C14 C13 . . 122.61(15) ?
C15 C14 Cl3 . . 118.21(12) ?
C13 C14 Cl3 . . 119.18(12) ?
C16 C15 C14 . . 117.80(15) ?
C16 C15 H15 . . 121.1 ?
C14 C15 H15 . . 121.1 ?
C15 C16 C17 . . 121.88(15) ?
C15 C16 Cl4 . . 118.75(13) ?
C17 C16 Cl4 . . 119.36(14) ?
C16 C17 C18 . . 119.06(16) ?
C16 C17 H17 . . 120.5 ?
C18 C17 H17 . . 120.5 ?
C13 C18 C17 . . 121.24(15) ?
C13 C18 H18 . . 119.4 ?
C17 C18 H18 . . 119.4 ?
O2 C19 C20 . . 110.2(2) ?
O2 C19 H19A . . 109.6 ?
C20 C19 H19A . . 109.6 ?
O2 C19 H19B . . 109.6 ?
C20 C19 H19B . . 109.6 ?
H19A C19 H19B . . 108.1 ?
C19 C20 H20A . . 109.5 ?
C19 C20 H20B . . 109.5 ?
H20A C20 H20B . . 109.5 ?
C19 C20 H20C . . 109.5 ?
H20A C20 H20C . . 109.5 ?
H20B C20 H20C . . 109.5 ?

loop_
_geom_bond_atom_site_label_1
_geom_bond_atom_site_label_2
_geom_bond_site_symmetry_2
_geom_bond_distance
_geom_bond_publ_flag
Cl1 C7 . 1.7375(16) ?
Cl2 C9 . 1.7355(16) ?
Cl3 C14 . 1.7366(17) ?
Cl4 C16 . 1.7434(16) ?
O1 C1 . 1.4205(18) ?
O1 C12 . 1.4215(18) ?
O2 C19 . 1.429(3) ?
O2 H2 . 0.88(3) ?
N1 C3 . 1.346(2) ?
N1 C5 . 1.354(2) ?
N1 C2 . 1.457(2) ?
N2 C3 . 1.314(2) ?
N2 C4 . 1.363(3) ?
C1 C2 . 1.516(2) ?
C1 C6 . 1.521(2) ?
C1 H1 . 0.9800 ?
C2 H2A . 0.9700 ?
C2 H2B . 0.9700 ?
C3 H3 . 0.9300 ?
C4 C5 . 1.353(3) ?
C4 H4 . 0.9300 ?
C5 H5 . 0.9300 ?
C6 C7 . 1.384(2) ?
C6 C11 . 1.388(2) ?
C7 C8 . 1.388(2) ?
C8 C9 . 1.376(2) ?
C8 H8 . 0.9300 ?
C9 C10 . 1.374(2) ?
C10 C11 . 1.385(2) ?
C10 H10 . 0.9300 ?
C11 H11 . 0.9300 ?
C12 C13 . 1.500(2) ?
C12 H12A . 0.9700 ?
C12 H12B . 0.9700 ?
C13 C18 . 1.380(2) ?
C13 C14 . 1.391(2) ?
C14 C15 . 1.383(2) ?
C15 C16 . 1.371(3) ?
C15 H15 . 0.9300 ?
C16 C17 . 1.372(2) ?
C17 C18 . 1.390(2) ?
C17 H17 . 0.9300 ?
C18 H18 . 0.9300 ?
C19 C20 . 1.464(4) ?
C19 H19A . 0.9700 ?
C19 H19B . 0.9700 ?
C20 H20A . 0.9600 ?
C20 H20B . 0.9600 ?
C20 H20C . 0.9600 ?

loop_
_geom_hbond_atom_site_label_D
_geom_hbond_atom_site_label_H
_geom_hbond_atom_site_label_A
_geom_hbond_site_symmetry_A
_geom_hbond_distance_DH
_geom_hbond_distance_HA
_geom_hbond_distance_DA
_geom_hbond_angle_DHA
_geom_hbond_publ_flag
O2 H2 N2 1_655 0.88(3) 1.99(3) 2.869(2) 172(3) yes
C5 H5 O2 . 0.93 2.49 3.398(3) 165.9 yes

loop_
_geom_torsion_atom_site_label_1
_geom_torsion_atom_site_label_2
_geom_torsion_atom_site_label_3
_geom_torsion_atom_site_label_4
_geom_torsion_site_symmetry_1
_geom_torsion_site_symmetry_2
_geom_torsion_site_symmetry_3
_geom_torsion_site_symmetry_4
_geom_torsion
_geom_torsion_publ_flag
C12 O1 C1 C2 . . . . 169.42(12) ?
C12 O1 C1 C6 . . . . -72.58(15) ?
C3 N1 C2 C1 . . . . -88.93(19) ?
C5 N1 C2 C1 . . . . 95.9(2) ?
O1 C1 C2 N1 . . . . -63.34(17) ?
C6 C1 C2 N1 . . . . 175.94(14) ?
C4 N2 C3 N1 . . . . 0.0(2) ?
C5 N1 C3 N2 . . . . 0.1(2) ?
C2 N1 C3 N2 . . . . -175.75(15) ?
C3 N2 C4 C5 . . . . -0.1(2) ?
N2 C4 C5 N1 . . . . 0.2(2) ?
C3 N1 C5 C4 . . . . -0.2(2) ?
C2 N1 C5 C4 . . . . 175.75(16) ?
O1 C1 C6 C7 . . . . 156.72(15) ?
C2 C1 C6 C7 . . . . -85.78(19) ?
O1 C1 C6 C11 . . . . -27.4(2) ?
C2 C1 C6 C11 . . . . 90.08(17) ?
C11 C6 C7 C8 . . . . -0.2(3) ?
C1 C6 C7 C8 . . . . 175.77(15) ?
C11 C6 C7 Cl1 . . . . -178.97(13) ?
C1 C6 C7 Cl1 . . . . -3.0(2) ?
C6 C7 C8 C9 . . . . 0.1(3) ?
Cl1 C7 C8 C9 . . . . 178.91(14) ?
C7 C8 C9 C10 . . . . 0.4(3) ?
C7 C8 C9 Cl2 . . . . -179.12(14) ?
C8 C9 C10 C11 . . . . -0.8(3) ?
Cl2 C9 C10 C11 . . . . 178.75(14) ?
C9 C10 C11 C6 . . . . 0.7(3) ?
C7 C6 C11 C10 . . . . -0.2(3) ?
C1 C6 C11 C10 . . . . -176.29(16) ?
C1 O1 C12 C13 . . . . 178.03(11) ?
O1 C12 C13 C18 . . . . 5.8(2) ?
O1 C12 C13 C14 . . . . -175.05(12) ?
C18 C13 C14 C15 . . . . 0.6(2) ?
C12 C13 C14 C15 . . . . -178.61(14) ?
C18 C13 C14 Cl3 . . . . -179.05(12) ?
C12 C13 C14 Cl3 . . . . 1.79(19) ?
C13 C14 C15 C16 . . . . 0.3(2) ?
Cl3 C14 C15 C16 . . . . 179.90(12) ?
C14 C15 C16 C17 . . . . -1.1(2) ?
C14 C15 C16 Cl4 . . . . 178.10(11) ?
C15 C16 C17 C18 . . . . 0.9(2) ?
Cl4 C16 C17 C18 . . . . -178.22(13) ?
C14 C13 C18 C17 . . . . -0.7(2) ?
C12 C13 C18 C17 . . . . 178.45(15) ?
C16 C17 C18 C13 . . . . 0.0(2) ?

_cod_database_fobs_code 2022608
